data_4113218
loop_
_publ_author_name
'Hyunsik Moon'
'Roswitha Zeis'
'Evert-Jan Borkent'
'Celine Besnard'
'Andrew J. Lovinger'
'Theo Siegrist'
'Christian Kloc'
'Zhenan Bao'

_publ_contact_author_address
;Department of Chemical Engineering, Stanford University,
Stanford, California 94305
;
_publ_contact_author_email zbao@chemeng.stanford.edu
_publ_contact_author_name 'Zhenan Bao'
_publ_section_title
;
 Synthesis, Crystal Structure, and Transistor Performance of Tetracene
 Derivatives
;
_journal_name_full 'Journal of the American Chemical Society'
_journal_page_first 15322
_journal_page_last 15323
_journal_paper_doi 10.1021/ja045208p
_journal_volume 126
_journal_year 2004
_chemical_formula_moiety ' C18 H11 Cl1 '
_chemical_formula_sum 'C18 H11 Cl'
_chemical_formula_weight 262.66
_space_group_IT_number 14
_symmetry_cell_setting monoclinic
_symmetry_space_group_name_Hall '-P 2ybc'
_symmetry_space_group_name_H-M 'P 1 21/c 1'
_atom_sites_solution_hydrogens geom
_atom_sites_solution_primary direct
_audit_creation_date 04-07-05
_audit_creation_method CRYSTALS_ver_12.20
_cell_angle_alpha 90
_cell_angle_beta 93.868(11)
_cell_angle_gamma 90
_cell_formula_units_Z 4
_cell_length_a 10.7752(15)
_cell_length_b 14.371(2)
_cell_length_c 8.0670(12)
_cell_measurement_reflns_used 0
_cell_measurement_temperature 293
_cell_measurement_theta_max 32
_cell_measurement_theta_min 3
_cell_volume 1246.3(3)
_computing_cell_refinement
;
  USER DEFINED 6
;
_computing_data_collection
;
  DATA COLLECTION
;
_computing_data_reduction
;
  USER DEFINED 5
;
_computing_molecular_graphics
;
  CAMERON (Watkin et al 1996)
;
_computing_publication_material
;
  CRYSTALS (Watkin et al 2003)
;
_computing_structure_refinement
;
  CRYSTALS (Watkin et al 2003)
;
_computing_structure_solution
;
  SHELXS 86 (Sheldrick, 1986)
;
_diffrn_ambient_temperature 293
_diffrn_measured_fraction_theta_full 0.997
_diffrn_measured_fraction_theta_max 0.946
_diffrn_measurement_device_type
;
Unknown
;
_diffrn_measurement_method \w/2\q
_diffrn_radiation_monochromator graphite
_diffrn_radiation_type 'Mo K\a'
_diffrn_radiation_wavelength 0.71073
_diffrn_reflns_av_R_equivalents 0.17
_diffrn_reflns_limit_h_max 15
_diffrn_reflns_limit_h_min -16
_diffrn_reflns_limit_k_max 21
_diffrn_reflns_limit_k_min -21
_diffrn_reflns_limit_l_max 11
_diffrn_reflns_limit_l_min -11
_diffrn_reflns_number 26776
_diffrn_reflns_theta_full 30.497
_diffrn_reflns_theta_max 32.102
_diffrn_reflns_theta_min 2.835
_diffrn_standards_decay_% 0.00
_diffrn_standards_interval_count 0
_diffrn_standards_interval_time 0
_diffrn_standards_number 0
_exptl_absorpt_coefficient_mu 0.288
_exptl_absorpt_correction_T_max 1.00
_exptl_absorpt_correction_T_min 1.00
_exptl_absorpt_correction_type none
_exptl_crystal_colour ' orange '
_exptl_crystal_density_diffrn 1.4
_exptl_crystal_description ' platelet '
_exptl_crystal_F_000 544
_exptl_crystal_size_max 0.2
_exptl_crystal_size_mid 0.1
_exptl_crystal_size_min 0.01
_refine_diff_density_max 0.27
_refine_diff_density_min -0.22
_refine_ls_extinction_method none
_refine_ls_goodness_of_fit_ref 1.1525
_refine_ls_hydrogen_treatment mixed
_refine_ls_matrix_type full
_refine_ls_number_parameters 172
_refine_ls_number_reflns 1092
_refine_ls_number_restraints 0
_refine_ls_R_factor_all 0.2112
_refine_ls_R_factor_gt 0.0390
_refine_ls_shift/su_max 0.038350
_refine_ls_structure_factor_coef F
_refine_ls_weighting_details
;
  Method, part 1, Chebychev polynomial, (Watkin, 1994, Prince, 1982)
  [weight] = 1.0/[A~0~*T~0~(x)+A~1~*T~1~(x) ... +A~n-1~]*T~n-1~(x)]
  where A~i~ are the Chebychev coefficients listed below and x= Fcalc/Fmax
  Method = Robust Weighting (Prince, 1982)
  W = [weight] * [1-(deltaF/6*sigmaF)^2^]^2^
  A~i~ are:
  0.409 0.413 0.193
;
_refine_ls_weighting_scheme calc
_refine_ls_wR_factor_all 0.1440
_refine_ls_wR_factor_gt 0.0418
_refine_ls_wR_factor_ref 0.0418
_reflns_limit_h_max 15
_reflns_limit_h_min -16
_reflns_limit_k_max 21
_reflns_limit_k_min 0
_reflns_limit_l_max 11
_reflns_limit_l_min 0
_reflns_number_gt 1092
_reflns_number_total 4126
_reflns_threshold_expression I>2.00u(I)
_cod_data_source_file ja045208psi.cif
_cod_data_source_block 1
_cod_depositor_comments
;
 Updating _atom_type_symbol data item values to establish relationships between
 rows in different loops.

 Antanas Vaitkus,
 2018-08-07
;
_cod_original_sg_symbol_H-M 'P 1 21/c 1 '
_cod_original_formula_sum ' C18 H11 Cl1 '
_cod_database_code 4113218

loop_
_symmetry_equiv_pos_as_xyz
x,y,z
-x,-y,-z
-x,y+1/2,-z+1/2
x,-y+1/2,z+1/2

loop_
_atom_site_label
_atom_site_type_symbol
_atom_site_fract_x
_atom_site_fract_y
_atom_site_fract_z
_atom_site_U_iso_or_equiv
_atom_site_occupancy
_atom_site_adp_type
H3 H 0.5808 0.4411 0.7946 0.0558 1.0000 Uiso
H5 H 0.3973 0.4424 0.9660 0.0759 1.0000 Uiso
H6 H 0.1860 0.4131 0.9888 0.0820 1.0000 Uiso
H7 H 0.0619 0.3470 0.7671 0.0814 1.0000 Uiso
H8 H 0.1468 0.3098 0.5167 0.0696 1.0000 Uiso
H10 H 0.3306 0.3109 0.3420 0.0530 1.0000 Uiso
H12 H 0.5104 0.3094 0.1712 0.0520 1.0000 Uiso
H14 H 0.6915 0.3003 0.0030 0.0618 1.0000 Uiso
H15 H 0.9043 0.3162 -0.0214 0.0765 1.0000 Uiso
H16 H 1.0346 0.3766 0.2027 0.0772 1.0000 Uiso
H17 H 0.9524 0.4263 0.4495 0.0661 1.0000 Uiso
C1 C 0.7123(3) 0.41017(19) 0.5286(3) 0.0378 1.0000 Uani
C2 C 0.5856(3) 0.39487(19) 0.5525(3) 0.0348 1.0000 Uani
C3 C 0.5304(3) 0.41414(19) 0.7017(3) 0.0399 1.0000 Uani
C4 C 0.4062(3) 0.3960(2) 0.7199(3) 0.0399 1.0000 Uani
C5 C 0.3491(3) 0.4155(2) 0.8716(4) 0.0514 1.0000 Uani
C6 C 0.2268(4) 0.3978(3) 0.8853(5) 0.0608 1.0000 Uani
C7 C 0.1514(3) 0.3586(3) 0.7525(5) 0.0626 1.0000 Uani
C8 C 0.2014(3) 0.3376(2) 0.6068(5) 0.0532 1.0000 Uani
C9 C 0.3297(3) 0.3566(2) 0.5838(4) 0.0414 1.0000 Uani
C10 C 0.3829(3) 0.3373(2) 0.4358(4) 0.0412 1.0000 Uani
C11 C 0.5094(3) 0.35567(18) 0.4146(3) 0.0346 1.0000 Uani
C12 C 0.5629(3) 0.3352(2) 0.2654(3) 0.0388 1.0000 Uani
C13 C 0.6881(3) 0.3495(2) 0.2467(4) 0.0386 1.0000 Uani
C14 C 0.7440(3) 0.3247(2) 0.0971(4) 0.0452 1.0000 Uani
C15 C 0.8679(3) 0.3345(2) 0.0830(4) 0.0562 1.0000 Uani
C16 C 0.9450(3) 0.3708(3) 0.2169(5) 0.0556 1.0000 Uani
C17 C 0.8975(3) 0.3975(2) 0.3607(4) 0.0488 1.0000 Uani
Cl1 Cl 0.80625(8) 0.45526(7) 0.69445(10) 0.0577 1.0000 Uani
C18 C 0.7675(3) 0.3877(2) 0.3826(3) 0.0369 1.0000 Uani

loop_
_atom_site_aniso_label
_atom_site_aniso_U_11
_atom_site_aniso_U_22
_atom_site_aniso_U_33
_atom_site_aniso_U_23
_atom_site_aniso_U_13
_atom_site_aniso_U_12
C1 0.0414(17) 0.0328(16) 0.0383(16) 0.0012(12) -0.0047(13) -0.0010(13)
C2 0.0370(17) 0.0322(16) 0.0349(15) -0.0005(12) -0.0008(13) 0.0019(13)
C3 0.0481(18) 0.0354(15) 0.0360(16) -0.0019(13) 0.0019(13) 0.0007(14)
C4 0.048(2) 0.0322(17) 0.0404(17) 0.0026(13) 0.0087(15) 0.0052(14)
C5 0.063(2) 0.0452(19) 0.0479(19) -0.0017(14) 0.0182(16) 0.0026(16)
C6 0.066(2) 0.061(2) 0.059(2) 0.0005(19) 0.033(2) 0.0086(19)
C7 0.049(2) 0.063(2) 0.078(3) 0.007(2) 0.0226(19) 0.0076(18)
C8 0.038(2) 0.054(2) 0.068(2) 0.0040(17) 0.0067(16) 0.0017(15)
C9 0.0422(17) 0.0353(16) 0.0471(18) 0.0027(14) 0.0062(14) 0.0056(13)
C10 0.0400(19) 0.0411(17) 0.0421(17) -0.0023(14) -0.0009(14) 0.0021(15)
C11 0.0362(16) 0.0309(14) 0.0365(16) 0.0018(12) 0.0007(13) 0.0017(13)
C12 0.0436(19) 0.0357(17) 0.0365(16) -0.0029(12) -0.0015(13) -0.0018(14)
C13 0.0460(18) 0.0286(15) 0.0414(17) 0.0034(12) 0.0040(14) -0.0002(13)
C14 0.061(2) 0.0376(17) 0.0383(17) -0.0043(13) 0.0116(15) -0.0039(15)
C15 0.059(2) 0.054(2) 0.059(2) -0.0014(17) 0.0275(18) 0.0002(18)
C16 0.043(2) 0.061(2) 0.064(2) 0.0036(18) 0.0173(18) -0.0044(16)
C17 0.0421(19) 0.0482(19) 0.056(2) 0.0034(15) 0.0057(16) -0.0069(15)
Cl1 0.0505(4) 0.0728(5) 0.0482(4) -0.0092(5) -0.0084(3) -0.0100(5)
C18 0.0405(18) 0.0324(15) 0.0375(16) 0.0028(12) 0.0008(13) -0.0025(13)

loop_
_atom_type_symbol
_atom_type_scat_dispersion_real
_atom_type_scat_dispersion_imag
_atom_type_scat_Cromer_Mann_a1
_atom_type_scat_Cromer_Mann_b1
_atom_type_scat_Cromer_Mann_a2
_atom_type_scat_Cromer_Mann_b2
_atom_type_scat_Cromer_Mann_a3
_atom_type_scat_Cromer_Mann_b3
_atom_type_scat_Cromer_Mann_a4
_atom_type_scat_Cromer_Mann_b4
_atom_type_scat_Cromer_Mann_c
_atom_type_scat_source
C 0.0033 0.0016 2.3100 20.8439 1.0200 10.2075 1.5886 0.5687 0.8650 51.6512 0.2156 International_Tables_Vol_IV_Table_2.2B
H 0.0000 0.0000 0.4930 10.5109 0.3229 26.1257 0.1402 3.1424 0.0408 57.7998 0.0030 International_Tables_Vol_IV_Table_2.2B
Cl 0.1484 0.1585 11.4604 0.0104 7.1964 1.1662 6.2556 18.5194 1.6455 47.7784 -9.5574 International_Tables_Vol_IV_Table_2.2B

loop_
_geom_angle_atom_site_label_1
_geom_angle_atom_site_label_2
_geom_angle_atom_site_label_3
_geom_angle
_geom_angle_publ_flag
C2 C1 Cl1 118.0(2) yes
C2 C1 C18 123.5(3) yes
Cl1 C1 C18 118.4(2) yes
C1 C2 C3 123.8(3) yes
C1 C2 C11 117.3(3) yes
C3 C2 C11 118.9(3) yes
H3 C3 C2 119.378 no
H3 C3 C4 119.109 no
C2 C3 C4 121.5(3) yes
C3 C4 C5 121.9(3) yes
C3 C4 C9 120.1(3) yes
C5 C4 C9 118.1(3) yes
C4 C5 H5 120.570 no
C4 C5 C6 120.6(3) yes
H5 C5 C6 118.833 no
H6 C6 C5 121.026 no
H6 C6 C7 117.336 no
C5 C6 C7 121.6(3) yes
H7 C7 C6 119.255 no
H7 C7 C8 120.672 no
C6 C7 C8 120.1(3) yes
H8 C8 C7 118.307 no
H8 C8 C9 120.890 no
C7 C8 C9 120.8(3) yes
C4 C9 C8 118.8(3) yes
C4 C9 C10 119.0(3) yes
C8 C9 C10 122.2(3) yes
H10 C10 C9 119.215 no
H10 C10 C11 119.021 no
C9 C10 C11 121.8(3) yes
C2 C11 C10 118.7(3) yes
C2 C11 C12 119.8(3) yes
C10 C11 C12 121.4(3) yes
H12 C12 C11 119.565 no
H12 C12 C13 118.863 no
C11 C12 C13 121.6(3) yes
C12 C13 C14 121.7(3) yes
C12 C13 C18 120.2(3) yes
C14 C13 C18 118.1(3) yes
H14 C14 C13 119.230 no
H14 C14 C15 119.528 no
C13 C14 C15 121.2(3) yes
H15 C15 C14 119.550 no
H15 C15 C16 120.140 no
C14 C15 C16 120.3(3) yes
H16 C16 C15 118.155 no
H16 C16 C17 120.423 no
C15 C16 C17 121.4(3) yes
H17 C17 C16 119.836 no
H17 C17 C18 119.623 no
C16 C17 C18 120.5(3) yes
C13 C18 C17 118.4(3) yes
C13 C18 C1 117.6(3) yes
C17 C18 C1 124.0(3) yes

loop_
_geom_bond_atom_site_label_1
_geom_bond_atom_site_label_2
_geom_bond_distance
_geom_bond_publ_flag
H3 C3 0.975 no
H5 C5 0.972 no
H6 C6 0.994 no
H7 C7 0.993 no
H8 C8 0.989 no
H10 C10 0.988 no
H12 C12 0.988 no
H14 C14 0.981 no
H15 C15 0.988 no
H16 C16 0.983 no
H17 C17 0.988 no
C1 C2 1.409(4) yes
C1 Cl1 1.747(3) yes
C1 C18 1.393(4) yes
C2 C3 1.405(4) yes
C2 C11 1.451(4) yes
C3 C4 1.381(4) yes
C4 C5 1.434(4) yes
C4 C9 1.443(4) yes
C5 C6 1.354(5) yes
C6 C7 1.418(5) yes
C7 C8 1.360(5) yes
C8 C9 1.433(4) yes
C9 C10 1.387(4) yes
C10 C11 1.410(4) yes
C11 C12 1.400(4) yes
C12 C13 1.384(4) yes
C13 C14 1.429(4) yes
C13 C18 1.452(4) yes
C14 C15 1.355(5) yes
C15 C16 1.417(5) yes
C16 C17 1.354(4) yes
C17 C18 1.431(4) yes

loop_
_cod_related_entry_id
_cod_related_entry_database
_cod_related_entry_code
1 ChemSpider 10696403
